data_4117557
loop_
_publ_author_name
'P. Andrew Evans'
'Phillip A. Inglesby'

_publ_section_title
;
 Diastereoselective Rhodium-Catalyzed Ene-Cycloisomerization Reactions of
 Alkenylidenecyclopropanes: Total Synthesis of (-)-\a-Kainic Acid
;
_journal_name_full 'Journal of the American Chemical Society'
_journal_page_first 3635
_journal_page_last 3638
_journal_paper_doi 10.1021/ja210804r
_journal_volume 134
_journal_year 2012
_chemical_formula_moiety 'C23 H27 N5 O6 S, 2(C H2 Cl2)'
_chemical_formula_sum 'C25 H31 Cl4 N5 O6 S'
_chemical_formula_weight 671.41
_chemical_name_systematic
; 
 ? 
;
_space_group_IT_number 2
_symmetry_cell_setting triclinic
_symmetry_Int_Tables_number 2
_symmetry_space_group_name_Hall '-P 1'
_symmetry_space_group_name_H-M 'P -1'
_atom_sites_solution_hydrogens geom
_atom_sites_solution_primary direct
_atom_sites_solution_secondary difmap
_audit_creation_method SHELXL-97
_cell_angle_alpha 74.910(4)
_cell_angle_beta 82.690(4)
_cell_angle_gamma 83.941(4)
_cell_formula_units_Z 2
_cell_length_a 10.744(3)
_cell_length_b 11.488(3)
_cell_length_c 12.803(3)
_cell_measurement_reflns_used 4914
_cell_measurement_temperature 100(2)
_cell_measurement_theta_max 27.10
_cell_measurement_theta_min 0.90
_cell_volume 1509.0(7)
_computing_cell_refinement 'SAINT v6.45a (Bruker, 2005)'
_computing_data_collection 'SMART v.5.632 (Bruker, 2005)'
_computing_data_reduction 'SAINT v6.45a (Bruker, 2005)'
_computing_structure_refinement 'SHELXL-97 (Sheldrick, 1997)'
_computing_structure_solution 'SHELXS-97 (Sheldrick, 1990)'
_diffrn_ambient_temperature 100(2)
_diffrn_measured_fraction_theta_full 0.974
_diffrn_measured_fraction_theta_max 0.974
_diffrn_radiation_monochromator graphite
_diffrn_radiation_source 'fine-focus sealed tube'
_diffrn_radiation_type MoK\a
_diffrn_radiation_wavelength 0.71073
_diffrn_reflns_av_R_equivalents 0.0185
_diffrn_reflns_av_sigmaI/netI 0.0337
_diffrn_reflns_limit_h_max 13
_diffrn_reflns_limit_h_min -13
_diffrn_reflns_limit_k_max 13
_diffrn_reflns_limit_k_min -9
_diffrn_reflns_limit_l_max 15
_diffrn_reflns_limit_l_min -15
_diffrn_reflns_number 7954
_diffrn_reflns_theta_full 25.68
_diffrn_reflns_theta_max 25.68
_diffrn_reflns_theta_min 2.40
_exptl_absorpt_coefficient_mu 0.509
_exptl_absorpt_correction_T_max 0.9508
_exptl_absorpt_correction_T_min 0.8222
_exptl_absorpt_correction_type multi-scan
_exptl_absorpt_process_details 'SADABS V2008-1 (Bruker, 2008)'
_exptl_crystal_colour yellow
_exptl_crystal_density_diffrn 1.475
_exptl_crystal_description prism
_exptl_crystal_F_000 694
_exptl_crystal_size_max 0.40
_exptl_crystal_size_mid 0.20
_exptl_crystal_size_min 0.10
_refine_diff_density_max 1.735
_refine_diff_density_min -0.986
_refine_diff_density_rms 0.090
_refine_ls_extinction_method none
_refine_ls_goodness_of_fit_ref 1.022
_refine_ls_hydrogen_treatment constr
_refine_ls_matrix_type full
_refine_ls_number_parameters 377
_refine_ls_number_reflns 5571
_refine_ls_number_restraints 1
_refine_ls_restrained_S_all 1.022
_refine_ls_R_factor_all 0.0729
_refine_ls_R_factor_gt 0.0626
_refine_ls_shift/su_max 0.001
_refine_ls_shift/su_mean 0.000
_refine_ls_structure_factor_coef Fsqd
_refine_ls_weighting_details 'calc w=1/[\s^2^(Fo^2^)+(0.0808P)^2^+3.9173P] where P=(Fo^2^+2Fc^2^)/3'
_refine_ls_weighting_scheme calc
_refine_ls_wR_factor_gt 0.1581
_refine_ls_wR_factor_ref 0.1671
_reflns_number_gt 4750
_reflns_number_total 5571
_reflns_threshold_expression >2sigma(I)
_cod_data_source_file ja210804r_si_002.cif
_cod_data_source_block pI-IV-71m
_cod_database_code 4117557

loop_
_symmetry_equiv_pos_as_xyz
'x, y, z'
'-x, -y, -z'

loop_
_atom_site_aniso_label
_atom_site_aniso_U_11
_atom_site_aniso_U_22
_atom_site_aniso_U_33
_atom_site_aniso_U_23
_atom_site_aniso_U_13
_atom_site_aniso_U_12
S6 0.0275(4) 0.0262(4) 0.0215(4) -0.0115(3) 0.0037(3) -0.0137(3)
O7 0.0343(14) 0.0378(14) 0.0328(13) -0.0158(11) 0.0015(10) -0.0212(11)
O21 0.0354(13) 0.0323(13) 0.0222(11) -0.0134(10) 0.0030(10) -0.0159(10)
O29 0.0289(14) 0.0397(15) 0.0524(16) -0.0042(12) -0.0159(12) -0.0127(11)
O31 0.0200(11) 0.0198(11) 0.0300(12) -0.0027(9) -0.0057(9) -0.0038(9)
O34 0.0295(13) 0.0275(13) 0.0339(13) -0.0020(10) -0.0090(10) -0.0048(10)
O35 0.0289(12) 0.0197(11) 0.0275(12) 0.0004(9) -0.0063(9) -0.0107(9)
N1 0.0254(14) 0.0231(13) 0.0214(13) -0.0072(10) 0.0020(11) -0.0112(11)
N10 0.0218(14) 0.0163(12) 0.0273(14) -0.0025(10) 0.0036(11) -0.0044(10)
N11 0.0217(13) 0.0157(12) 0.0239(13) -0.0019(10) -0.0004(10) -0.0046(10)
N28 0.0215(14) 0.0292(15) 0.0315(15) -0.0073(12) -0.0046(11) -0.0052(11)
N30 0.0197(13) 0.0153(12) 0.0214(13) -0.0073(10) -0.0017(10) -0.0029(10)
C2 0.0320(18) 0.0197(15) 0.0239(16) -0.0072(12) 0.0028(13) -0.0136(13)
C3 0.0204(15) 0.0177(14) 0.0167(14) -0.0031(11) 0.0009(11) -0.0047(11)
C4 0.0251(16) 0.0168(14) 0.0205(15) -0.0028(11) 0.0008(12) -0.0034(12)
C5 0.0251(16) 0.0219(15) 0.0252(16) -0.0073(12) 0.0039(13) -0.0082(12)
C8 0.0249(16) 0.0186(15) 0.0238(16) -0.0034(12) 0.0010(12) -0.0027(12)
C9 0.0213(16) 0.0180(15) 0.0272(16) -0.0053(12) 0.0012(12) -0.0021(12)
C12 0.0191(15) 0.0168(14) 0.0238(15) -0.0080(12) 0.0032(12) -0.0015(11)
C13 0.0172(14) 0.0160(14) 0.0224(15) -0.0089(11) 0.0021(11) -0.0033(11)
C14 0.0204(15) 0.0163(14) 0.0241(15) -0.0089(12) 0.0026(12) -0.0027(11)
C15 0.0188(15) 0.0234(16) 0.0282(16) -0.0083(13) -0.0025(12) -0.0019(12)
C16 0.0180(15) 0.0222(16) 0.0334(17) -0.0104(13) 0.0023(13) -0.0062(12)
C17 0.0221(16) 0.0173(15) 0.0285(16) -0.0068(12) 0.0039(13) -0.0045(12)
C18 0.0264(17) 0.0270(17) 0.0257(16) -0.0004(13) -0.0061(13) -0.0072(13)
C19 0.043(2) 0.0150(15) 0.0204(15) -0.0026(12) 0.0039(14) -0.0049(13)
C20 0.049(2) 0.046(2) 0.0226(17) -0.0076(15) 0.0003(15) -0.0150(18)
C22 0.0323(18) 0.0206(15) 0.0237(16) -0.0122(13) 0.0062(13) -0.0070(13)
C23 0.038(2) 0.0237(17) 0.0343(18) -0.0111(14) 0.0105(15) -0.0122(14)
C24 0.054(2) 0.0231(18) 0.035(2) -0.0067(15) 0.0163(17) -0.0087(16)
C25 0.047(2) 0.0259(18) 0.0299(18) -0.0098(14) 0.0068(16) 0.0029(15)
C26 0.0342(19) 0.0280(17) 0.0296(18) -0.0147(14) 0.0025(14) -0.0007(14)
C27 0.0338(18) 0.0209(16) 0.0254(16) -0.0110(13) 0.0058(13) -0.0074(13)
C32 0.036(2) 0.065(3) 0.0255(18) -0.0113(18) 0.0070(16) -0.0012(19)
C33 0.062(3) 0.034(2) 0.037(2) -0.0042(17) 0.0031(19) 0.0091(19)
Cl1S 0.0500(7) 0.0706(9) 0.0946(10) -0.0126(7) -0.0133(7) -0.0135(6)
Cl2S 0.0621(7) 0.0479(6) 0.0589(7) -0.0159(5) -0.0171(5) -0.0034(5)
C1S 0.121(5) 0.042(3) 0.030(2) -0.0066(18) -0.011(2) -0.017(3)
Cl3S 0.0624(8) 0.0452(6) 0.1196(11) -0.0461(7) -0.0585(8) 0.0184(5)
Cl4S 0.0742(8) 0.0451(6) 0.0888(9) -0.0355(6) 0.0046(7) -0.0256(6)
C2S 0.033(2) 0.038(2) 0.043(2) -0.0113(17) -0.0104(16) -0.0069(16)

loop_
_atom_site_label
_atom_site_type_symbol
_atom_site_thermal_displace_type
_atom_site_fract_x
_atom_site_fract_y
_atom_site_fract_z
_atom_site_occupancy
_atom_site_U_iso_or_equiv
_atom_site_calc_flag
_atom_site_refinement_flags
S6 S Uani 0.64757(8) 1.23320(7) 0.40960(6) 1.000 0.0237(2) . .
O7 O Uani 0.7547(2) 1.2953(2) 0.4156(2) 1.000 0.0327(8) . .
O21 O Uani 0.5707(2) 1.1814(2) 0.50724(18) 1.000 0.0283(7) . .
O29 O Uani 1.1374(2) 0.4292(2) 0.7903(2) 1.000 0.0399(9) . .
O31 O Uani 0.5778(2) 0.43486(19) 0.56831(18) 1.000 0.0235(7) . .
O34 O Uani 1.0297(2) 0.2710(2) 0.83060(19) 1.000 0.0307(8) . .
O35 O Uani 0.6447(2) 0.28651(19) 0.69587(18) 1.000 0.0256(7) . .
N1 N Uani 0.7002(3) 1.1209(2) 0.3562(2) 1.000 0.0227(8) . .
N10 N Uani 0.7561(2) 0.7194(2) 0.3984(2) 1.000 0.0227(8) . .
N11 N Uani 0.7209(2) 0.6118(2) 0.4695(2) 1.000 0.0210(7) . .
N28 N Uani 1.0493(3) 0.3749(3) 0.7783(2) 1.000 0.0271(8) . .
N30 N Uani 0.6592(2) 0.3829(2) 0.6283(2) 1.000 0.0182(7) . .
C2 C Uani 0.6151(3) 1.0235(3) 0.3659(3) 1.000 0.0245(9) . .
C3 C Uani 0.6240(3) 0.9972(3) 0.2530(2) 1.000 0.0185(8) . .
C4 C Uani 0.6800(3) 1.1138(3) 0.1757(2) 1.000 0.0213(9) . .
C5 C Uani 0.7672(3) 1.1498(3) 0.2453(3) 1.000 0.0239(9) . .
C8 C Uani 0.7155(3) 0.8853(3) 0.2475(3) 1.000 0.0230(9) . .
C9 C Uani 0.6802(3) 0.7710(3) 0.3289(3) 1.000 0.0225(9) . .
C12 C Uani 0.7979(3) 0.5540(3) 0.5455(2) 1.000 0.0198(8) . .
C13 C Uani 0.7748(3) 0.4410(3) 0.6201(2) 1.000 0.0180(8) . .
C14 C Uani 0.8584(3) 0.3829(3) 0.6939(2) 1.000 0.0199(8) . .
C15 C Uani 0.9646(3) 0.4373(3) 0.6986(3) 1.000 0.0231(9) . .
C16 C Uani 0.9893(3) 0.5512(3) 0.6298(3) 1.000 0.0240(9) . .
C17 C Uani 0.9088(3) 0.6065(3) 0.5545(3) 1.000 0.0228(9) . .
C18 C Uani 0.4943(3) 0.9780(3) 0.2277(3) 1.000 0.0268(10) . .
C19 C Uani 0.7374(3) 1.1041(3) 0.0642(3) 1.000 0.0269(10) . .
C20 C Uani 0.6517(4) 1.1085(4) -0.0167(3) 1.000 0.0389(11) . .
C22 C Uani 0.5513(3) 1.3332(3) 0.3186(3) 1.000 0.0247(9) . .
C23 C Uani 0.6003(4) 1.4357(3) 0.2474(3) 1.000 0.0318(11) . .
C24 C Uani 0.5271(4) 1.5081(3) 0.1709(3) 1.000 0.0389(11) . .
C25 C Uani 0.4062(4) 1.4813(3) 0.1628(3) 1.000 0.0351(11) . .
C26 C Uani 0.3590(3) 1.3785(3) 0.2355(3) 1.000 0.0298(10) . .
C27 C Uani 0.4305(3) 1.3051(3) 0.3135(3) 1.000 0.0261(10) . .
C32 C Uani 0.8634(4) 1.0925(4) 0.0380(3) 1.000 0.0433(13) . .
C33 C Uani 0.3279(5) 1.5604(4) 0.0780(3) 1.000 0.0469(14) . .
Cl1S Cl Uani 0.94483(13) 0.66009(13) 0.90037(13) 1.000 0.0721(5) . .
Cl2S Cl Uani 0.69584(12) 0.76591(10) 0.96630(10) 1.000 0.0549(4) . .
C1S C Uani 0.8489(6) 0.7877(4) 0.9363(4) 1.000 0.064(2) . .
Cl3S Cl Uani 0.05863(12) 0.91759(10) 0.31244(13) 1.000 0.0682(5) . .
Cl4S Cl Uani 0.14669(13) 1.11002(11) 0.38452(12) 1.000 0.0655(4) . .
C2S C Uani 0.1535(4) 0.9531(3) 0.3998(3) 1.000 0.0369(12) . .
H2A H Uiso 0.52750 1.05030 0.38850 1.000 0.0290 calc R
H2B H Uiso 0.64150 0.94990 0.42080 1.000 0.0290 calc R
H4 H Uiso 0.60910 1.17810 0.16470 1.000 0.0260 calc R
H5A H Uiso 0.84980 1.10280 0.24310 1.000 0.0290 calc R
H5B H Uiso 0.78050 1.23700 0.21990 1.000 0.0290 calc R
H8A H Uiso 0.80050 0.90260 0.25860 1.000 0.0280 calc R
H8B H Uiso 0.72010 0.87220 0.17360 1.000 0.0280 calc R
H9 H Uiso 0.60290 0.73780 0.32860 1.000 0.0270 calc R
H11 H Uiso 0.642(2) 0.578(3) 0.467(3) 1.000 0.036(11) . .
H14 H Uiso 0.84250 0.30590 0.74110 1.000 0.0240 calc R
H16 H Uiso 1.06140 0.58940 0.63570 1.000 0.0290 calc R
H17 H Uiso 0.92730 0.68240 0.50660 1.000 0.0270 calc R
H18A H Uiso 0.50200 0.95360 0.15910 1.000 0.0400 calc R
H18B H Uiso 0.45680 0.91450 0.28650 1.000 0.0400 calc R
H18C H Uiso 0.44060 1.05350 0.22110 1.000 0.0400 calc R
H20A H Uiso 0.58380 1.17160 -0.01260 1.000 0.0580 calc R
H20B H Uiso 0.69790 1.12660 -0.08940 1.000 0.0580 calc R
H20C H Uiso 0.61600 1.03010 -0.00220 1.000 0.0580 calc R
H23 H Uiso 0.68300 1.45530 0.25160 1.000 0.0380 calc R
H24 H Uiso 0.56020 1.57820 0.12260 1.000 0.0470 calc R
H26 H Uiso 0.27650 1.35860 0.23140 1.000 0.0360 calc R
H27 H Uiso 0.39690 1.23610 0.36320 1.000 0.0310 calc R
H32A H Uiso 0.89630 1.08710 -0.03320 1.000 0.0520 calc R
H32B H Uiso 0.91890 1.08970 0.09090 1.000 0.0520 calc R
H33A H Uiso 0.27040 1.51130 0.05750 1.000 0.0710 calc R
H33B H Uiso 0.38330 1.59770 0.01370 1.000 0.0710 calc R
H33C H Uiso 0.27910 1.62380 0.10760 1.000 0.0710 calc R
H1SB H Uiso 0.88090 0.80450 0.99960 1.000 0.0760 calc R
H1SA H Uiso 0.85890 0.86010 0.87470 1.000 0.0760 calc R
H2SA H Uiso 0.24160 0.92260 0.38360 1.000 0.0440 calc R
H2SB H Uiso 0.12490 0.91270 0.47600 1.000 0.0440 calc R

loop_
_atom_type_symbol
_atom_type_description
_atom_type_scat_dispersion_real
_atom_type_scat_dispersion_imag
_atom_type_scat_source
C C 0.0033 0.0016 'International Tables Vol C Tables 4.2.6.8 and 6.1.1.4'
H H 0.0000 0.0000 'International Tables Vol C Tables 4.2.6.8 and 6.1.1.4'
N N 0.0061 0.0033 'International Tables Vol C Tables 4.2.6.8 and 6.1.1.4'
O O 0.0106 0.0060 'International Tables Vol C Tables 4.2.6.8 and 6.1.1.4'
S S 0.1246 0.1234 'International Tables Vol C Tables 4.2.6.8 and 6.1.1.4'
Cl Cl 0.1484 0.1585 'International Tables Vol C Tables 4.2.6.8 and 6.1.1.4'

loop_
_geom_angle_atom_site_label_1
_geom_angle_atom_site_label_2
_geom_angle_atom_site_label_3
_geom_angle
_geom_angle_publ_flag
O7 S6 O21 119.65(14) yes
O7 S6 N1 106.97(15) yes
O7 S6 C22 107.77(15) yes
O21 S6 N1 105.63(14) yes
O21 S6 C22 108.68(15) yes
N1 S6 C22 107.58(16) yes
S6 N1 C2 118.1(2) yes
S6 N1 C5 117.8(2) yes
C2 N1 C5 109.1(2) yes
N11 N10 C9 116.1(2) yes
N10 N11 C12 118.4(2) yes
O29 N28 O34 123.4(3) yes
O29 N28 C15 117.9(3) yes
O34 N28 C15 118.7(3) yes
O31 N30 O35 122.8(2) yes
O31 N30 C13 118.2(2) yes
O35 N30 C13 118.9(2) yes
N10 N11 H11 122(2) no
C12 N11 H11 120(2) no
N1 C2 C3 107.0(3) yes
C2 C3 C8 110.9(3) no
C2 C3 C18 110.1(3) no
C4 C3 C18 112.9(3) no
C8 C3 C18 110.3(3) no
C4 C3 C8 109.9(3) no
C2 C3 C4 102.6(3) no
C5 C4 C19 115.9(3) no
C3 C4 C19 116.6(3) no
C3 C4 C5 103.3(2) no
N1 C5 C4 104.2(3) yes
C3 C8 C9 114.7(3) no
N10 C9 C8 118.4(3) yes
C13 C12 C17 116.3(3) no
N11 C12 C13 123.7(3) yes
N11 C12 C17 120.0(3) yes
C12 C13 C14 121.8(3) no
N30 C13 C12 122.5(3) yes
N30 C13 C14 115.6(3) yes
C13 C14 C15 119.4(3) no
C14 C15 C16 121.0(3) no
N28 C15 C14 118.1(3) yes
N28 C15 C16 120.9(3) yes
C15 C16 C17 119.4(3) no
C12 C17 C16 121.9(3) no
C4 C19 C32 122.3(3) no
C20 C19 C32 120.2(3) no
C4 C19 C20 117.5(3) no
C23 C22 C27 120.5(3) no
S6 C22 C23 119.7(3) yes
S6 C22 C27 119.6(3) yes
C22 C23 C24 119.1(4) no
C23 C24 C25 121.7(4) no
C24 C25 C33 121.1(4) no
C24 C25 C26 118.1(3) no
C26 C25 C33 120.8(4) no
C25 C26 C27 121.1(3) no
C22 C27 C26 119.4(3) no
N1 C2 H2A 110.00 no
N1 C2 H2B 110.00 no
C3 C2 H2A 110.00 no
C3 C2 H2B 110.00 no
H2A C2 H2B 109.00 no
C3 C4 H4 107.00 no
C5 C4 H4 107.00 no
C19 C4 H4 107.00 no
N1 C5 H5A 111.00 no
N1 C5 H5B 111.00 no
C4 C5 H5A 111.00 no
C4 C5 H5B 111.00 no
H5A C5 H5B 109.00 no
C3 C8 H8A 109.00 no
C3 C8 H8B 109.00 no
C9 C8 H8A 109.00 no
C9 C8 H8B 109.00 no
H8A C8 H8B 108.00 no
N10 C9 H9 121.00 no
C8 C9 H9 121.00 no
C13 C14 H14 120.00 no
C15 C14 H14 120.00 no
C15 C16 H16 120.00 no
C17 C16 H16 120.00 no
C12 C17 H17 119.00 no
C16 C17 H17 119.00 no
C3 C18 H18A 109.00 no
C3 C18 H18B 109.00 no
C3 C18 H18C 109.00 no
H18A C18 H18B 109.00 no
H18A C18 H18C 109.00 no
H18B C18 H18C 110.00 no
C19 C20 H20A 109.00 no
C19 C20 H20B 109.00 no
C19 C20 H20C 109.00 no
H20A C20 H20B 110.00 no
H20A C20 H20C 110.00 no
H20B C20 H20C 110.00 no
C22 C23 H23 120.00 no
C24 C23 H23 121.00 no
C23 C24 H24 119.00 no
C25 C24 H24 119.00 no
C25 C26 H26 119.00 no
C27 C26 H26 119.00 no
C22 C27 H27 120.00 no
C26 C27 H27 120.00 no
C19 C32 H32A 120.00 no
C19 C32 H32B 120.00 no
H32A C32 H32B 120.00 no
C25 C33 H33A 110.00 no
C25 C33 H33B 109.00 no
C25 C33 H33C 109.00 no
H33A C33 H33B 109.00 no
H33A C33 H33C 109.00 no
H33B C33 H33C 109.00 no
Cl1S C1S Cl2S 114.1(3) yes
Cl1S C1S H1SB 109.00 no
Cl1S C1S H1SA 109.00 no
Cl2S C1S H1SB 109.00 no
Cl2S C1S H1SA 109.00 no
H1SB C1S H1SA 108.00 no
Cl3S C2S Cl4S 111.0(2) yes
Cl3S C2S H2SA 109.00 no
Cl3S C2S H2SB 109.00 no
Cl4S C2S H2SA 109.00 no
Cl4S C2S H2SB 109.00 no
H2SA C2S H2SB 108.00 no

loop_
_geom_bond_atom_site_label_1
_geom_bond_atom_site_label_2
_geom_bond_distance
_geom_bond_publ_flag
Cl1S C1S 1.826(5) yes
Cl2S C1S 1.671(7) yes
Cl3S C2S 1.753(4) yes
Cl4S C2S 1.757(4) yes
S6 O7 1.437(2) yes
S6 N1 1.631(3) yes
S6 C22 1.762(4) yes
S6 O21 1.433(2) yes
O29 N28 1.233(4) yes
O31 N30 1.238(3) yes
O34 N28 1.232(4) yes
O35 N30 1.226(3) yes
N1 C2 1.489(4) yes
N1 C5 1.480(4) yes
N10 N11 1.387(3) yes
N10 C9 1.271(4) yes
N11 C12 1.351(4) yes
N28 C15 1.450(5) yes
N30 C13 1.451(4) yes
N11 H11 0.98(2) no
C2 C3 1.541(5) no
C3 C4 1.570(4) no
C3 C8 1.545(5) no
C3 C18 1.521(5) no
C4 C5 1.526(5) no
C4 C19 1.508(5) no
C8 C9 1.499(5) no
C12 C17 1.421(5) no
C12 C13 1.422(4) no
C13 C14 1.381(4) no
C14 C15 1.373(5) no
C15 C16 1.404(5) no
C16 C17 1.363(5) no
C19 C32 1.354(5) no
C19 C20 1.459(5) no
C22 C27 1.384(5) no
C22 C23 1.395(5) no
C23 C24 1.380(6) no
C24 C25 1.389(6) no
C25 C26 1.397(5) no
C25 C33 1.507(6) no
C26 C27 1.385(5) no
C2 H2A 0.9900 no
C2 H2B 0.9900 no
C4 H4 1.0000 no
C5 H5A 0.9900 no
C5 H5B 0.9900 no
C8 H8B 0.9900 no
C8 H8A 0.9900 no
C9 H9 0.9500 no
C14 H14 0.9500 no
C16 H16 0.9500 no
C17 H17 0.9500 no
C18 H18B 0.9800 no
C18 H18C 0.9800 no
C18 H18A 0.9800 no
C20 H20A 0.9800 no
C20 H20C 0.9800 no
C20 H20B 0.9800 no
C23 H23 0.9500 no
C24 H24 0.9500 no
C26 H26 0.9500 no
C27 H27 0.9500 no
C32 H32B 0.9500 no
C32 H32A 0.9500 no
C33 H33C 0.9800 no
C33 H33B 0.9800 no
C33 H33A 0.9800 no
C1S H1SA 0.9900 no
C1S H1SB 0.9900 no
C2S H2SA 0.9900 no
C2S H2SB 0.9900 no

loop_
_geom_hbond_atom_site_label_D
_geom_hbond_atom_site_label_H
_geom_hbond_atom_site_label_A
_geom_hbond_distance_DH
_geom_hbond_distance_HA
_geom_hbond_distance_DA
_geom_hbond_angle_DHA
_geom_hbond_site_symmetry_A
_geom_hbond_publ_flag
N11 H11 O31 0.98(2) 1.94(3) 2.631(3) 126(3) . yes
N11 H11 O31 0.98(2) 2.49(2) 3.423(3) 161(3) 2_666 yes
C1S H1SB O34 0.9900 2.4000 3.289(6) 149.00 2_767 yes
C16 H16 O7 0.9500 2.4200 3.331(4) 160.00 2_776 yes
C17 H17 N10 0.9500 2.3800 2.721(4) 101.00 . yes
C18 H18B O21 0.9800 2.5700 3.433(4) 146.00 2_676 yes
C23 H23 O7 0.9500 2.5500 2.920(5) 104.00 . yes
C23 H23 O29 0.9500 2.3800 3.282(5) 158.00 2_776 yes

loop_
_geom_torsion_atom_site_label_1
_geom_torsion_atom_site_label_2
_geom_torsion_atom_site_label_3
_geom_torsion_atom_site_label_4
_geom_torsion
_geom_torsion_publ_flag
O7 S6 N1 C2 164.8(2) no
O7 S6 N1 C5 -60.6(3) no
O21 S6 N1 C2 36.3(3) no
O21 S6 N1 C5 170.9(2) no
C22 S6 N1 C2 -79.7(3) no
C22 S6 N1 C5 54.9(3) no
O7 S6 C22 C23 16.7(3) no
O7 S6 C22 C27 -167.6(3) no
O21 S6 C22 C23 147.7(3) no
O21 S6 C22 C27 -36.6(3) no
N1 S6 C22 C23 -98.4(3) no
N1 S6 C22 C27 77.4(3) no
S6 N1 C2 C3 134.4(2) no
C5 N1 C2 C3 -3.8(3) no
S6 N1 C5 C4 -112.7(3) no
C2 N1 C5 C4 25.7(3) no
C9 N10 N11 C12 -179.5(3) no
N11 N10 C9 C8 -177.9(3) no
N10 N11 C12 C13 -177.5(3) no
N10 N11 C12 C17 3.0(4) no
O29 N28 C15 C14 -172.5(3) no
O29 N28 C15 C16 6.2(5) no
O34 N28 C15 C14 7.3(5) no
O34 N28 C15 C16 -174.0(3) no
O31 N30 C13 C12 -0.6(4) no
O31 N30 C13 C14 175.8(3) no
O35 N30 C13 C12 -178.7(3) no
O35 N30 C13 C14 -2.3(4) no
N1 C2 C3 C4 -18.9(3) no
N1 C2 C3 C8 98.5(3) no
N1 C2 C3 C18 -139.3(3) no
C2 C3 C4 C5 33.9(3) no
C2 C3 C4 C19 162.2(3) no
C8 C3 C4 C5 -84.1(3) no
C8 C3 C4 C19 44.2(4) no
C18 C3 C4 C5 152.4(3) no
C18 C3 C4 C19 -79.4(4) no
C2 C3 C8 C9 59.5(4) no
C4 C3 C8 C9 172.3(3) no
C18 C3 C8 C9 -62.6(4) no
C3 C4 C5 N1 -36.8(3) no
C19 C4 C5 N1 -165.4(3) no
C3 C4 C19 C20 77.3(4) no
C3 C4 C19 C32 -103.1(4) no
C5 C4 C19 C20 -160.9(3) no
C5 C4 C19 C32 18.7(5) no
C3 C8 C9 N10 -118.8(3) no
N11 C12 C13 N30 -6.2(5) no
N11 C12 C13 C14 177.6(3) no
C17 C12 C13 N30 173.3(3) no
C17 C12 C13 C14 -2.8(5) no
N11 C12 C17 C16 -179.8(3) no
C13 C12 C17 C16 0.6(5) no
N30 C13 C14 C15 -173.9(3) no
C12 C13 C14 C15 2.5(5) no
C13 C14 C15 N28 178.9(3) no
C13 C14 C15 C16 0.2(5) no
N28 C15 C16 C17 178.9(3) no
C14 C15 C16 C17 -2.4(5) no
C15 C16 C17 C12 2.0(5) no
S6 C22 C23 C24 175.0(3) no
C27 C22 C23 C24 -0.7(5) no
S6 C22 C27 C26 -174.5(3) no
C23 C22 C27 C26 1.2(5) no
C22 C23 C24 C25 -0.2(5) no
C23 C24 C25 C26 0.6(6) no
C23 C24 C25 C33 -179.3(4) no
C24 C25 C26 C27 -0.1(5) no
C33 C25 C26 C27 179.8(4) no
C25 C26 C27 C22 -0.8(5) no
